data_7218319
loop_
_publ_author_name
'Ma, Xiaoyan'
'Yin, Yuxin'
'Geng, Zhirong'
'Yang, Zhen'
'Wen, Jinghan'
'Wang, Zhilin'

_publ_section_title
;
 The first example of model compound of RNase U2 and its intermediate with
 CPP directly monitored by ESI-MS
;
_journal_name_full 'RSC Adv.'
_journal_paper_doi 10.1039/C4RA07950G
_journal_year 2014
_chemical_formula_sum 'C16 H36 N11 O15 Tb'
_chemical_formula_weight 781.48
_chemical_name_systematic
; 
 ? 
;
_space_group_IT_number 2
_symmetry_space_group_name_Hall '-P 1'
_symmetry_space_group_name_H-M 'P -1'
_atom_sites_solution_hydrogens geom
_atom_sites_solution_primary direct
_atom_sites_solution_secondary difmap
_audit_creation_method SHELXL-97
_cell_angle_alpha 92.080(2)
_cell_angle_beta 99.208(3)
_cell_angle_gamma 116.368(2)
_cell_formula_units_Z 2
_cell_length_a 10.2941(13)
_cell_length_b 10.4764(12)
_cell_length_c 16.0463(19)
_cell_measurement_temperature 291(2)
_cell_volume 1519.2(3)
_computing_structure_refinement 'SHELXL-97 (Sheldrick, 1997)'
_computing_structure_solution 'SHELXS-97 (Sheldrick, 1990)'
_diffrn_ambient_temperature 291(2)
_diffrn_measured_fraction_theta_full 0.977
_diffrn_measured_fraction_theta_max 0.977
_diffrn_radiation_monochromator graphite
_diffrn_radiation_source 'fine-focus sealed tube'
_diffrn_radiation_type MoK\a
_diffrn_radiation_wavelength 0.71073
_diffrn_reflns_av_R_equivalents 0.0263
_diffrn_reflns_av_sigmaI/netI 0.0483
_diffrn_reflns_limit_h_max 12
_diffrn_reflns_limit_h_min -6
_diffrn_reflns_limit_k_max 8
_diffrn_reflns_limit_k_min -12
_diffrn_reflns_limit_l_max 18
_diffrn_reflns_limit_l_min -19
_diffrn_reflns_number 8246
_diffrn_reflns_theta_full 26.00
_diffrn_reflns_theta_max 26.00
_diffrn_reflns_theta_min 2.19
_exptl_absorpt_coefficient_mu 2.410
_exptl_absorpt_correction_T_max 0.6442
_exptl_absorpt_correction_T_min 0.5518
_exptl_crystal_density_diffrn 1.708
_exptl_crystal_density_method 'not measured'
_exptl_crystal_F_000 788
_exptl_crystal_size_max 0.28
_exptl_crystal_size_mid 0.22
_exptl_crystal_size_min 0.20
_refine_diff_density_max 1.238
_refine_diff_density_min -0.912
_refine_diff_density_rms 0.128
_refine_ls_extinction_method none
_refine_ls_goodness_of_fit_ref 1.225
_refine_ls_hydrogen_treatment mixed
_refine_ls_matrix_type full
_refine_ls_number_parameters 397
_refine_ls_number_reflns 5845
_refine_ls_number_restraints 0
_refine_ls_restrained_S_all 1.225
_refine_ls_R_factor_all 0.0593
_refine_ls_R_factor_gt 0.0503
_refine_ls_shift/su_max 0.000
_refine_ls_shift/su_mean 0.000
_refine_ls_structure_factor_coef Fsqd
_refine_ls_weighting_details 'calc w=1/[\s^2^(Fo^2^)+(0.0666P)^2^+0.2585P] where P=(Fo^2^+2Fc^2^)/3'
_refine_ls_weighting_scheme calc
_refine_ls_wR_factor_gt 0.1190
_refine_ls_wR_factor_ref 0.1241
_reflns_number_gt 4840
_reflns_number_total 5845
_reflns_threshold_expression >2sigma(I)
_cod_data_source_file c4ra07950g2.cif
_cod_data_source_block 290403c_0m
_cod_original_sg_symbol_H-M P-1
_cod_database_code 7218319

loop_
_symmetry_equiv_pos_as_xyz
'x, y, z'
'-x, -y, -z'

loop_
_atom_site_label
_atom_site_type_symbol
_atom_site_fract_x
_atom_site_fract_y
_atom_site_fract_z
_atom_site_U_iso_or_equiv
_atom_site_adp_type
_atom_site_occupancy
_atom_site_symmetry_multiplicity
_atom_site_calc_flag
_atom_site_refinement_flags
C1 C 1.0494(7) 0.9455(7) 0.1548(4) 0.0402(13) Uani 1 1 d .
H1A H 1.0725 0.8670 0.1671 0.048 Uiso 1 1 calc R
H1B H 1.1326 1.0197 0.1358 0.048 Uiso 1 1 calc R
C2 C 0.9087(7) 0.8913(8) 0.0843(4) 0.0463(14) Uani 1 1 d .
H2A H 0.8870 0.9707 0.0724 0.056 Uiso 1 1 calc R
H2B H 0.9276 0.8576 0.0326 0.056 Uiso 1 1 calc R
C3 C 0.6413(7) 0.7466(6) 0.0466(4) 0.0377(13) Uani 1 1 d .
H3A H 0.5623 0.6535 0.0517 0.045 Uiso 1 1 calc R
H3B H 0.6578 0.7468 -0.0112 0.045 Uiso 1 1 calc R
C4 C 0.5997(7) 0.8637(7) 0.0676(4) 0.0399(13) Uani 1 1 d .
H4A H 0.6797 0.9553 0.0613 0.048 Uiso 1 1 calc R
H4B H 0.5128 0.8491 0.0265 0.048 Uiso 1 1 calc R
C5 C 0.5667(7) 1.0118(7) 0.1745(4) 0.0457(14) Uani 1 1 d .
H5A H 0.5149 1.0043 0.2210 0.055 Uiso 1 1 calc R
H5B H 0.5152 1.0341 0.1257 0.055 Uiso 1 1 calc R
C6 C 0.7247(8) 1.1301(7) 0.2001(5) 0.0509(16) Uani 1 1 d .
H6A H 0.7235 1.2209 0.2120 0.061 Uiso 1 1 calc R
H6B H 0.7751 1.1374 0.1529 0.061 Uiso 1 1 calc R
C7 C 0.9712(7) 1.2044(6) 0.2877(4) 0.0383(12) Uani 1 1 d .
H7A H 1.0226 1.2122 0.3454 0.046 Uiso 1 1 calc R
H7B H 0.9815 1.2987 0.2771 0.046 Uiso 1 1 calc R
C8 C 1.0402(7) 1.1550(6) 0.2262(4) 0.0395(13) Uani 1 1 d .
H8A H 1.1448 1.2213 0.2354 0.047 Uiso 1 1 calc R
H8B H 0.9960 1.1585 0.1687 0.047 Uiso 1 1 calc R
C9 C 1.1366(6) 1.0112(6) 0.3083(3) 0.0315(11) Uani 1 1 d .
H9A H 1.1554 0.9289 0.3017 0.038 Uiso 1 1 calc R
H9B H 1.2288 1.0976 0.3113 0.038 Uiso 1 1 calc R
C10 C 1.0798(7) 1.0115(6) 0.3852(4) 0.0403(13) Uani 1 1 d .
C12 C 0.7978(8) 0.6405(7) 0.1031(4) 0.0470(15) Uani 1 1 d .
H12A H 0.7018 0.5569 0.0935 0.056 Uiso 1 1 calc R
H12B H 0.8455 0.6375 0.0561 0.056 Uiso 1 1 calc R
C13 C 0.8896(7) 0.6394(7) 0.1844(4) 0.0383(12) Uani 1 1 d .
C15 C 0.4210(6) 0.7551(7) 0.1591(4) 0.0397(13) Uani 1 1 d .
H15A H 0.3505 0.7376 0.1068 0.048 Uiso 1 1 calc R
H15B H 0.3854 0.7830 0.2056 0.048 Uiso 1 1 calc R
C16 C 0.4372(6) 0.6224(7) 0.1747(4) 0.0399(13) Uani 1 1 d .
C18 C 0.7601(7) 1.1286(6) 0.3555(4) 0.0416(13) Uani 1 1 d .
H18A H 0.7350 1.2073 0.3500 0.050 Uiso 1 1 calc R
H18B H 0.8377 1.1542 0.4054 0.050 Uiso 1 1 calc R
C19 C 0.6273(7) 0.9952(7) 0.3646(4) 0.0471(16) Uani 1 1 d .
N1 N 1.0229(5) 1.0045(5) 0.2335(3) 0.0349(10) Uani 1 1 d .
N2 N 0.8115(6) 1.1022(5) 0.2792(3) 0.0376(11) Uani 1 1 d .
N3 N 0.5691(5) 0.8712(6) 0.1528(3) 0.0352(10) Uani 1 1 d .
N4 N 0.7794(5) 0.7748(5) 0.1079(3) 0.0357(10) Uani 1 1 d .
N5 N 1.1873(6) 1.0891(5) 0.4603(3) 0.0420(12) Uani 1 1 d .
H5D H 1.2769 1.1300 0.4475 0.063 Uiso 1 1 d R
H5E H 1.1846 1.0290 0.4986 0.063 Uiso 1 1 d R
N6 N 0.5182(6) 1.0098(6) 0.4011(3) 0.0449(13) Uani 1 1 d .
H6E H 0.5619 1.0574 0.4536 0.054 Uiso 1 1 d R
H6C H 0.4344 0.9329 0.4062 0.054 Uiso 1 1 d R
N7 N 0.3085(5) 0.4869(6) 0.1399(3) 0.0424(12) Uani 1 1 d .
H7C H 0.3287 0.4135 0.1519 0.064 Uiso 1 1 d R
H7D H 0.2331 0.4803 0.1642 0.064 Uiso 1 1 d R
N8 N 0.9675(6) 0.5548(5) 0.1811(4) 0.0433(12) Uani 1 1 d .
H8C H 1.0193 0.5617 0.2334 0.065 Uiso 1 1 d R
H8D H 0.9030 0.4623 0.1632 0.065 Uiso 1 1 d R
N9 N 0.8129(6) 0.3234(6) 0.6178(4) 0.0504(14) Uani 1 1 d .
N10 N 0.5079(7) 0.3203(7) 0.2195(4) 0.0542(15) Uani 1 1 d .
N11 N 0.8821(6) 0.2887(6) 0.0216(4) 0.0468(13) Uani 1 1 d .
O1 O 0.9489(4) 0.9476(5) 0.3890(3) 0.0440(10) Uani 1 1 d .
O2 O 0.8956(5) 0.6989(4) 0.2530(3) 0.0399(9) Uani 1 1 d .
O3 O 0.5466(4) 0.6198(4) 0.2089(3) 0.0398(9) Uani 1 1 d .
O4 O 0.6100(5) 0.8757(5) 0.3444(3) 0.0462(10) Uani 1 1 d .
O5 O 0.7801(6) 0.2301(5) 0.5652(3) 0.0531(12) Uani 1 1 d .
O6 O 0.9167(5) 0.4451(5) 0.6179(3) 0.0542(12) Uani 1 1 d .
O7 O 0.7595(6) 0.2952(5) 0.6782(3) 0.0514(11) Uani 1 1 d .
O8 O 0.3835(5) 0.2815(5) 0.2262(3) 0.0510(12) Uani 1 1 d .
O9 O 0.6184(5) 0.3678(5) 0.2791(3) 0.0534(12) Uani 1 1 d .
O10 O 0.5432(5) 0.3265(5) 0.1508(3) 0.0500(11) Uani 1 1 d .
O11 O 0.8300(5) 0.3730(5) 0.0154(3) 0.0539(12) Uani 1 1 d .
O12 O 1.0011(5) 0.3201(5) 0.0711(3) 0.0479(11) Uani 1 1 d .
O13 O 0.8164(5) 0.1677(5) -0.0192(3) 0.0542(12) Uani 1 1 d .
O15 O 0.9119(11) 0.6449(11) 0.4925(6) 0.052(2) Uani 0.50 1 d P
H15X H 0.8686 0.5772 0.5212 0.062 Uiso 0.50 1 d PR
H15Y H 0.9734 0.6287 0.4700 0.062 Uiso 0.50 1 d PR
O16 O 0.5952(10) 0.4565(9) 0.5914(6) 0.043(2) Uani 0.50 1 d P
H16D H 0.6774 0.4536 0.5982 0.052 Uiso 0.50 1 d PR
H16C H 0.5554 0.4281 0.6341 0.065 Uiso 0.50 1 d PR
O1W O 0.7098(4) 0.6580(5) 0.3688(3) 0.0435(10) Uani 1 1 d .
H1W1 H 0.7844 0.6983 0.4197 0.065 Uiso 1 1 d R
H1W2 H 0.7092 0.5721 0.3452 0.065 Uiso 1 1 d R
H1W5 H 0.6964 0.6984 0.4195 0.065 Uiso 1 1 d R
H1W6 H 0.7908 0.6352 0.3826 0.065 Uiso 1 1 d R
Tb1 Tb 0.76348(3) 0.83193(3) 0.265307(18) 0.03585(11) Uani 1 1 d .

loop_
_atom_site_aniso_label
_atom_site_aniso_U_11
_atom_site_aniso_U_22
_atom_site_aniso_U_33
_atom_site_aniso_U_23
_atom_site_aniso_U_13
_atom_site_aniso_U_12
C1 0.037(3) 0.042(3) 0.043(3) 0.002(3) 0.009(3) 0.020(3)
C2 0.042(3) 0.052(4) 0.043(3) 0.002(3) 0.003(3) 0.022(3)
C3 0.040(3) 0.042(3) 0.033(3) 0.000(2) -0.007(2) 0.025(3)
C4 0.047(3) 0.047(3) 0.027(3) 0.001(2) -0.001(2) 0.026(3)
C5 0.044(3) 0.044(3) 0.038(3) 0.009(3) 0.005(3) 0.012(3)
C6 0.052(4) 0.044(4) 0.043(3) 0.014(3) 0.000(3) 0.012(3)
C7 0.039(3) 0.030(3) 0.041(3) 0.000(2) 0.008(2) 0.011(2)
C8 0.039(3) 0.044(3) 0.034(3) 0.014(2) 0.028(2) 0.009(3)
C9 0.023(2) 0.046(3) 0.022(2) 0.000(2) 0.000(2) 0.014(2)
C10 0.036(3) 0.031(3) 0.038(3) -0.004(2) 0.004(3) 0.003(2)
C12 0.049(4) 0.045(4) 0.043(3) 0.004(3) 0.008(3) 0.018(3)
C13 0.041(3) 0.039(3) 0.032(3) 0.002(2) 0.000(2) 0.019(3)
C15 0.028(3) 0.050(3) 0.030(3) 0.000(2) -0.001(2) 0.011(2)
C16 0.026(3) 0.054(4) 0.030(3) 0.003(3) 0.003(2) 0.010(3)
C18 0.048(3) 0.036(3) 0.037(3) -0.006(2) 0.002(3) 0.018(3)
C19 0.040(3) 0.034(3) 0.053(4) -0.009(3) 0.017(3) 0.002(3)
N1 0.032(2) 0.036(2) 0.031(2) 0.0015(19) 0.0048(19) 0.011(2)
N2 0.036(2) 0.040(3) 0.040(3) 0.004(2) 0.014(2) 0.019(2)
N3 0.035(2) 0.046(3) 0.021(2) -0.0017(19) 0.0000(18) 0.018(2)
N4 0.031(2) 0.034(2) 0.037(3) -0.002(2) 0.002(2) 0.013(2)
N5 0.041(3) 0.037(3) 0.036(3) -0.008(2) -0.001(2) 0.012(2)
N6 0.037(3) 0.055(3) 0.031(3) -0.007(2) 0.006(2) 0.012(2)
N7 0.030(2) 0.053(3) 0.032(2) 0.001(2) -0.011(2) 0.014(2)
N8 0.049(3) 0.033(2) 0.046(3) -0.011(2) 0.013(2) 0.016(2)
N9 0.038(3) 0.048(3) 0.056(4) -0.008(3) -0.011(3) 0.018(3)
N10 0.047(3) 0.053(3) 0.049(4) 0.012(3) 0.002(3) 0.013(3)
N11 0.040(3) 0.050(3) 0.041(3) -0.001(2) 0.003(2) 0.014(3)
O1 0.027(2) 0.054(3) 0.036(2) -0.0039(19) 0.0043(17) 0.0067(18)
O2 0.041(2) 0.040(2) 0.037(2) 0.0081(18) 0.0112(18) 0.0161(19)
O3 0.034(2) 0.030(2) 0.042(2) -0.0006(17) -0.0032(18) 0.0077(17)
O4 0.048(2) 0.051(3) 0.041(2) -0.0045(19) 0.014(2) 0.023(2)
O5 0.054(3) 0.057(3) 0.046(3) -0.012(2) 0.019(2) 0.021(2)
O6 0.048(3) 0.054(3) 0.049(3) 0.009(2) -0.019(2) 0.022(2)
O7 0.063(3) 0.044(3) 0.044(3) 0.010(2) 0.014(2) 0.020(2)
O8 0.051(3) 0.042(2) 0.057(3) 0.033(2) 0.019(2) 0.013(2)
O9 0.053(3) 0.047(3) 0.052(3) -0.023(2) -0.011(2) 0.024(2)
O10 0.052(3) 0.053(3) 0.051(3) 0.000(2) -0.008(2) 0.037(2)
O11 0.051(3) 0.047(3) 0.049(3) -0.018(2) -0.017(2) 0.020(2)
O12 0.033(2) 0.046(2) 0.050(3) 0.015(2) -0.0145(19) 0.0106(18)
O13 0.048(3) 0.052(3) 0.046(3) -0.014(2) -0.021(2) 0.020(2)
O15 0.051(5) 0.053(5) 0.046(5) -0.002(4) -0.007(4) 0.025(5)
O16 0.052(5) 0.049(5) 0.061(5) 0.023(4) 0.042(4) 0.040(4)
O1W 0.031(2) 0.051(3) 0.041(2) 0.0166(19) 0.0062(18) 0.0120(19)
Tb1 0.02809(16) 0.03606(17) 0.03346(16) -0.00003(11) 0.00134(10) 0.00775(11)

loop_
_atom_type_symbol
_atom_type_description
_atom_type_scat_dispersion_real
_atom_type_scat_dispersion_imag
_atom_type_scat_source
C C 0.0033 0.0016 'International Tables Vol C Tables 4.2.6.8 and 6.1.1.4'
H H 0.0000 0.0000 'International Tables Vol C Tables 4.2.6.8 and 6.1.1.4'
N N 0.0061 0.0033 'International Tables Vol C Tables 4.2.6.8 and 6.1.1.4'
O O 0.0106 0.0060 'International Tables Vol C Tables 4.2.6.8 and 6.1.1.4'
Tb Tb -0.1723 4.1537 'International Tables Vol C Tables 4.2.6.8 and 6.1.1.4'

loop_
_geom_angle_atom_site_label_1
_geom_angle_atom_site_label_2
_geom_angle_atom_site_label_3
_geom_angle
N1 C1 C2 109.1(5)
N1 C1 H1A 109.9
C2 C1 H1A 109.9
N1 C1 H1B 109.9
C2 C1 H1B 109.9
H1A C1 H1B 108.3
N4 C2 C1 112.6(5)
N4 C2 H2A 109.1
C1 C2 H2A 109.1
N4 C2 H2B 109.1
C1 C2 H2B 109.1
H2A C2 H2B 107.8
N4 C3 C4 107.8(5)
N4 C3 H3A 110.2
C4 C3 H3A 110.2
N4 C3 H3B 110.2
C4 C3 H3B 110.2
H3A C3 H3B 108.5
N3 C4 C3 114.9(5)
N3 C4 H4A 108.5
C3 C4 H4A 108.5
N3 C4 H4B 108.5
C3 C4 H4B 108.5
H4A C4 H4B 107.5
N3 C5 C6 109.0(6)
N3 C5 H5A 109.9
C6 C5 H5A 109.9
N3 C5 H5B 109.9
C6 C5 H5B 109.9
H5A C5 H5B 108.3
C5 C6 N2 112.2(5)
C5 C6 H6A 109.2
N2 C6 H6A 109.2
C5 C6 H6B 109.2
N2 C6 H6B 109.2
H6A C6 H6B 107.9
N2 C7 C8 111.0(5)
N2 C7 H7A 109.4
C8 C7 H7A 109.4
N2 C7 H7B 109.4
C8 C7 H7B 109.4
H7A C7 H7B 108.0
C7 C8 N1 114.1(4)
C7 C8 H8A 108.7
N1 C8 H8A 108.7
C7 C8 H8B 108.7
N1 C8 H8B 108.7
H8A C8 H8B 107.6
C10 C9 N1 108.4(5)
C10 C9 H9A 110.0
N1 C9 H9A 110.0
C10 C9 H9B 110.0
N1 C9 H9B 110.0
H9A C9 H9B 108.4
O1 C10 N5 119.9(6)
O1 C10 C9 124.0(5)
N5 C10 C9 116.1(5)
C13 C12 N4 108.9(5)
C13 C12 H12A 109.9
N4 C12 H12A 109.9
C13 C12 H12B 109.9
N4 C12 H12B 109.9
H12A C12 H12B 108.3
O2 C13 N8 119.3(5)
O2 C13 C12 124.0(6)
N8 C13 C12 116.6(5)
N3 C15 C16 107.9(5)
N3 C15 H15A 110.1
C16 C15 H15A 110.1
N3 C15 H15B 110.1
C16 C15 H15B 110.1
H15A C15 H15B 108.4
O3 C16 N7 118.5(6)
O3 C16 C15 125.5(6)
N7 C16 C15 116.0(5)
N2 C18 C19 108.5(5)
N2 C18 H18A 110.0
C19 C18 H18A 110.0
N2 C18 H18B 110.0
C19 C18 H18B 110.0
H18A C18 H18B 108.4
O4 C19 N6 118.3(6)
O4 C19 C18 123.7(6)
N6 C19 C18 118.0(6)
C1 N1 C9 108.3(4)
C1 N1 C8 110.8(4)
C9 N1 C8 108.5(5)
C1 N1 Tb1 110.8(3)
C9 N1 Tb1 106.5(3)
C8 N1 Tb1 111.8(3)
C18 N2 C7 109.1(5)
C18 N2 C6 109.4(5)
C7 N2 C6 108.1(5)
C18 N2 Tb1 107.9(4)
C7 N2 Tb1 112.0(3)
C6 N2 Tb1 110.3(4)
C4 N3 C15 111.7(5)
C4 N3 C5 110.1(5)
C15 N3 C5 106.4(5)
C4 N3 Tb1 110.3(3)
C15 N3 Tb1 105.7(3)
C5 N3 Tb1 112.4(3)
C2 N4 C3 110.6(5)
C2 N4 C12 108.4(5)
C3 N4 C12 107.6(5)
C2 N4 Tb1 110.7(4)
C3 N4 Tb1 112.1(3)
C12 N4 Tb1 107.3(4)
C10 N5 H5D 109.5
C10 N5 H5E 109.5
H5D N5 H5E 109.5
C19 N6 H6E 107.3
C19 N6 H6C 121.5
H6E N6 H6C 106.9
C16 N7 H7C 109.7
C16 N7 H7D 108.3
H7C N7 H7D 109.5
C13 N8 H8C 109.3
C13 N8 H8D 110.1
H8C N8 H8D 109.5
O5 N9 O7 117.4(6)
O5 N9 O6 122.2(7)
O7 N9 O6 119.6(6)
O8 N10 O10 121.9(6)
O8 N10 O9 126.4(7)
O10 N10 O9 111.6(6)
O11 N11 O13 121.1(5)
O11 N11 O12 121.0(6)
O13 N11 O12 117.9(6)
C10 O1 Tb1 121.5(4)
C13 O2 Tb1 121.7(4)
C16 O3 Tb1 121.7(4)
C19 O4 Tb1 122.4(4)
H15X O15 H15Y 109.5
H16D O16 H16C 109.5
Tb1 O1W H1W1 109.5
Tb1 O1W H1W2 109.5
H1W1 O1W H1W2 109.5
Tb1 O1W H1W5 109.5
H1W1 O1W H1W5 56.3
H1W2 O1W H1W5 141.1
Tb1 O1W H1W6 109.5
H1W1 O1W H1W6 56.3
H1W2 O1W H1W6 56.3
H1W5 O1W H1W6 109.5
O3 Tb1 O4 83.82(16)
O3 Tb1 O2 87.26(15)
O4 Tb1 O2 144.79(16)
O3 Tb1 O1 143.45(15)
O4 Tb1 O1 84.40(15)
O2 Tb1 O1 82.80(16)
O3 Tb1 O1W 69.54(15)
O4 Tb1 O1W 74.24(16)
O2 Tb1 O1W 70.73(15)
O1 Tb1 O1W 73.98(15)
O3 Tb1 N1 142.06(15)
O4 Tb1 N1 131.04(16)
O2 Tb1 N1 71.59(15)
O1 Tb1 N1 66.19(14)
O1W Tb1 N1 127.49(15)
O3 Tb1 N4 73.87(15)
O4 Tb1 N4 140.87(16)
O2 Tb1 N4 66.77(15)
O1 Tb1 N4 131.71(15)
O1W Tb1 N4 124.16(16)
N1 Tb1 N4 68.95(15)
O3 Tb1 N2 130.49(15)
O4 Tb1 N2 66.27(15)
O2 Tb1 N2 139.17(14)
O1 Tb1 N2 74.12(17)
O1W Tb1 N2 130.82(16)
N1 Tb1 N2 68.39(15)
N4 Tb1 N2 105.01(15)
O3 Tb1 N3 65.92(15)
O4 Tb1 N3 74.13(15)
O2 Tb1 N3 131.77(15)
O1 Tb1 N3 141.71(16)
O1W Tb1 N3 127.17(15)
N1 Tb1 N3 105.19(15)
N4 Tb1 N3 67.54(14)
N2 Tb1 N3 68.32(16)

loop_
_geom_bond_atom_site_label_1
_geom_bond_atom_site_label_2
_geom_bond_distance
C1 N1 1.502(7)
C1 C2 1.549(9)
C1 H1A 0.9700
C1 H1B 0.9700
C2 N4 1.469(8)
C2 H2A 0.9700
C2 H2B 0.9700
C3 N4 1.495(7)
C3 C4 1.511(8)
C3 H3A 0.9700
C3 H3B 0.9700
C4 N3 1.458(7)
C4 H4A 0.9700
C4 H4B 0.9700
C5 N3 1.514(9)
C5 C6 1.519(9)
C5 H5A 0.9700
C5 H5B 0.9700
C6 N2 1.547(8)
C6 H6A 0.9700
C6 H6B 0.9700
C7 N2 1.491(8)
C7 C8 1.504(8)
C7 H7A 0.9700
C7 H7B 0.9700
C8 N1 1.517(8)
C8 H8A 0.9700
C8 H8B 0.9700
C9 C10 1.448(8)
C9 N1 1.512(7)
C9 H9A 0.9700
C9 H9B 0.9700
C10 O1 1.223(7)
C10 N5 1.429(8)
C12 C13 1.487(9)
C12 N4 1.501(8)
C12 H12A 0.9700
C12 H12B 0.9700
C13 O2 1.223(7)
C13 N8 1.440(8)
C15 N3 1.492(7)
C15 C16 1.497(9)
C15 H15A 0.9700
C15 H15B 0.9700
C16 O3 1.184(7)
C16 N7 1.455(8)
C18 N2 1.472(7)
C18 C19 1.492(9)
C18 H18A 0.9700
C18 H18B 0.9700
C19 O4 1.208(8)
C19 N6 1.409(8)
N1 Tb1 2.622(5)
N2 Tb1 2.644(5)
N3 Tb1 2.657(5)
N4 Tb1 2.622(5)
N5 H5D 0.8900
N5 H5E 0.8900
N6 H6E 0.9000
N6 H6C 0.9000
N7 H7C 0.9001
N7 H7D 0.9000
N8 H8C 0.9001
N8 H8D 0.9000
N9 O5 1.157(7)
N9 O7 1.173(8)
N9 O6 1.248(7)
N10 O8 1.184(8)
N10 O10 1.210(8)
N10 O9 1.253(8)
N11 O11 1.220(8)
N11 O13 1.236(7)
N11 O12 1.245(7)
O1 Tb1 2.368(4)
O2 Tb1 2.363(4)
O3 Tb1 2.354(4)
O4 Tb1 2.358(4)
O15 H15X 0.8500
O15 H15Y 0.8500
O16 H16D 0.8499
O16 H16C 0.8499
O1W Tb1 2.451(4)
O1W H1W1 0.9600
O1W H1W2 0.9600
O1W H1W5 0.9600
O1W H1W6 0.9600

loop_
_geom_torsion_atom_site_label_1
_geom_torsion_atom_site_label_2
_geom_torsion_atom_site_label_3
_geom_torsion_atom_site_label_4
_geom_torsion
N1 C1 C2 N4 -61.6(7)
N4 C3 C4 N3 -61.1(7)
N3 C5 C6 N2 -61.0(7)
N2 C7 C8 N1 -55.8(7)
N1 C9 C10 O1 33.6(9)
N1 C9 C10 N5 -148.2(5)
N4 C12 C13 O2 28.0(9)
N4 C12 C13 N8 -156.0(5)
N3 C15 C16 O3 27.6(8)
N3 C15 C16 N7 -148.7(5)
N2 C18 C19 O4 33.8(10)
N2 C18 C19 N6 -148.2(6)
C2 C1 N1 C9 161.7(5)
C2 C1 N1 C8 -79.4(6)
C2 C1 N1 Tb1 45.3(6)
C10 C9 N1 C1 -157.5(5)
C10 C9 N1 C8 82.2(5)
C10 C9 N1 Tb1 -38.2(5)
C7 C8 N1 C1 161.9(5)
C7 C8 N1 C9 -79.3(6)
C7 C8 N1 Tb1 37.8(6)
C19 C18 N2 C7 -156.7(5)
C19 C18 N2 C6 85.3(6)
C19 C18 N2 Tb1 -34.8(6)
C8 C7 N2 C18 162.9(5)
C8 C7 N2 C6 -78.2(6)
C8 C7 N2 Tb1 43.6(6)
C5 C6 N2 C18 -73.7(7)
C5 C6 N2 C7 167.7(6)
C5 C6 N2 Tb1 44.9(7)
C3 C4 N3 C15 -76.1(6)
C3 C4 N3 C5 165.9(5)
C3 C4 N3 Tb1 41.3(6)
C16 C15 N3 C4 83.3(6)
C16 C15 N3 C5 -156.5(5)
C16 C15 N3 Tb1 -36.8(5)
C6 C5 N3 C4 -78.7(6)
C6 C5 N3 C15 160.0(5)
C6 C5 N3 Tb1 44.7(6)
C1 C2 N4 C3 168.5(5)
C1 C2 N4 C12 -73.8(6)
C1 C2 N4 Tb1 43.6(6)
C4 C3 N4 C2 -76.8(6)
C4 C3 N4 C12 164.9(5)
C4 C3 N4 Tb1 47.2(5)
C13 C12 N4 C2 84.5(6)
C13 C12 N4 C3 -155.8(5)
C13 C12 N4 Tb1 -35.1(6)
N5 C10 O1 Tb1 175.2(4)
C9 C10 O1 Tb1 -6.6(9)
N8 C13 O2 Tb1 -177.5(4)
C12 C13 O2 Tb1 -1.6(8)
N7 C16 O3 Tb1 178.8(4)
C15 C16 O3 Tb1 2.5(8)
N6 C19 O4 Tb1 171.1(4)
C18 C19 O4 Tb1 -10.9(10)
C16 O3 Tb1 O4 57.1(5)
C16 O3 Tb1 O2 -157.0(5)
C16 O3 Tb1 O1 129.0(5)
C16 O3 Tb1 O1W 132.6(5)
C16 O3 Tb1 N1 -102.1(5)
C16 O3 Tb1 N4 -90.4(5)
C16 O3 Tb1 N2 5.8(5)
C16 O3 Tb1 N3 -18.2(4)
C19 O4 Tb1 O3 -147.5(6)
C19 O4 Tb1 O2 136.2(5)
C19 O4 Tb1 O1 67.2(6)
C19 O4 Tb1 O1W 142.1(6)
C19 O4 Tb1 N1 15.7(6)
C19 O4 Tb1 N4 -92.6(6)
C19 O4 Tb1 N2 -7.9(5)
C19 O4 Tb1 N3 -80.8(6)
C13 O2 Tb1 O3 59.2(5)
C13 O2 Tb1 O4 134.4(5)
C13 O2 Tb1 O1 -156.1(5)
C13 O2 Tb1 O1W 128.4(5)
C13 O2 Tb1 N1 -88.8(5)
C13 O2 Tb1 N4 -14.5(4)
C13 O2 Tb1 N2 -100.7(5)
C13 O2 Tb1 N3 5.3(5)
C10 O1 Tb1 O3 135.8(5)
C10 O1 Tb1 O4 -152.5(5)
C10 O1 Tb1 O2 60.3(5)
C10 O1 Tb1 O1W 132.3(5)
C10 O1 Tb1 N1 -12.7(5)
C10 O1 Tb1 N4 10.5(6)
C10 O1 Tb1 N2 -85.6(5)
C10 O1 Tb1 N3 -97.1(5)
C1 N1 Tb1 O3 -5.3(5)
C9 N1 Tb1 O3 -122.8(3)
C8 N1 Tb1 O3 118.9(4)
C1 N1 Tb1 O4 -157.4(3)
C9 N1 Tb1 O4 85.1(4)
C8 N1 Tb1 O4 -33.3(4)
C1 N1 Tb1 O2 54.2(4)
C9 N1 Tb1 O2 -63.4(3)
C8 N1 Tb1 O2 178.3(4)
C1 N1 Tb1 O1 144.3(4)
C9 N1 Tb1 O1 26.8(3)
C8 N1 Tb1 O1 -91.6(4)
C1 N1 Tb1 O1W 100.2(4)
C9 N1 Tb1 O1W -17.3(4)
C8 N1 Tb1 O1W -135.6(3)
C1 N1 Tb1 N4 -17.3(4)
C9 N1 Tb1 N4 -134.9(4)
C8 N1 Tb1 N4 106.8(4)
C1 N1 Tb1 N2 -134.1(4)
C9 N1 Tb1 N2 108.3(4)
C8 N1 Tb1 N2 -10.0(3)
C1 N1 Tb1 N3 -75.4(4)
C9 N1 Tb1 N3 167.0(3)
C8 N1 Tb1 N3 48.7(4)
C2 N4 Tb1 O3 174.1(4)
C3 N4 Tb1 O3 50.0(4)
C12 N4 Tb1 O3 -67.9(4)
C2 N4 Tb1 O4 116.3(4)
C3 N4 Tb1 O4 -7.7(5)
C12 N4 Tb1 O4 -125.6(4)
C2 N4 Tb1 O2 -91.9(4)
C3 N4 Tb1 O2 144.1(4)
C12 N4 Tb1 O2 26.2(4)
C2 N4 Tb1 O1 -36.3(5)
C3 N4 Tb1 O1 -160.4(3)
C12 N4 Tb1 O1 81.7(4)
C2 N4 Tb1 O1W -135.4(4)
C3 N4 Tb1 O1W 100.6(4)
C12 N4 Tb1 O1W -17.4(4)
C2 N4 Tb1 N1 -13.6(4)
C3 N4 Tb1 N1 -137.7(4)
C12 N4 Tb1 N1 104.4(4)
C2 N4 Tb1 N2 45.6(4)
C3 N4 Tb1 N2 -78.4(4)
C12 N4 Tb1 N2 163.7(4)
C2 N4 Tb1 N3 104.0(4)
C3 N4 Tb1 N3 -20.1(3)
C12 N4 Tb1 N3 -138.0(4)
C18 N2 Tb1 O3 81.5(4)
C7 N2 Tb1 O3 -158.4(4)
C6 N2 Tb1 O3 -38.0(4)
C18 N2 Tb1 O4 23.5(4)
C7 N2 Tb1 O4 143.6(4)
C6 N2 Tb1 O4 -95.9(4)
C18 N2 Tb1 O2 -125.4(4)
C7 N2 Tb1 O2 -5.3(5)
C6 N2 Tb1 O2 115.1(4)
C18 N2 Tb1 O1 -67.3(4)
C7 N2 Tb1 O1 52.8(4)
C6 N2 Tb1 O1 173.2(4)
C18 N2 Tb1 O1W -16.0(5)
C7 N2 Tb1 O1W 104.1(4)
C6 N2 Tb1 O1W -135.4(4)
C18 N2 Tb1 N1 -137.5(4)
C7 N2 Tb1 N1 -17.4(4)
C6 N2 Tb1 N1 103.0(4)
C18 N2 Tb1 N4 162.9(4)
C7 N2 Tb1 N4 -77.0(4)
C6 N2 Tb1 N4 43.5(4)
C18 N2 Tb1 N3 105.1(4)
C7 N2 Tb1 N3 -134.9(4)
C6 N2 Tb1 N3 -14.4(4)
C4 N3 Tb1 O3 -92.0(4)
C15 N3 Tb1 O3 29.0(3)
C5 N3 Tb1 O3 144.7(4)
C4 N3 Tb1 O4 177.8(4)
C15 N3 Tb1 O4 -61.2(4)
C5 N3 Tb1 O4 54.5(4)
C4 N3 Tb1 O2 -30.0(5)
C15 N3 Tb1 O2 91.0(4)
C5 N3 Tb1 O2 -153.2(3)
C4 N3 Tb1 O1 119.4(4)
C15 N3 Tb1 O1 -119.6(4)
C5 N3 Tb1 O1 -3.9(5)
C4 N3 Tb1 O1W -127.0(4)
C15 N3 Tb1 O1W -6.0(4)
C5 N3 Tb1 O1W 109.8(4)
C4 N3 Tb1 N1 48.7(4)
C15 N3 Tb1 N1 169.7(3)
C5 N3 Tb1 N1 -74.6(4)
C4 N3 Tb1 N4 -10.3(4)
C15 N3 Tb1 N4 110.7(4)
C5 N3 Tb1 N4 -133.6(4)
C4 N3 Tb1 N2 107.5(4)
C15 N3 Tb1 N2 -131.5(4)
C5 N3 Tb1 N2 -15.8(4)
